data_2227329
loop_
_publ_author_name
'Fun, Hoong-Kun'
'Maneerat, Wisanu'
'Laphookhieo, Surat'
'Chantrapromma, Suchada'

_publ_section_title
;
 2-Hydroxy-7-methoxy-9<i>H</i>-carbazole-3-carbaldehyde
;
_journal_coeditor_code CI5167
_journal_issue 9
_journal_name_full 'Acta Crystallographica Section E'
_journal_page_first o2418
_journal_page_last o2419
_journal_paper_doi 10.1107/S1600536810033805
_journal_volume 66
_journal_year 2010
_chemical_formula_iupac 'C14 H11 N O3'
_chemical_formula_moiety 'C14 H11 N O3'
_chemical_formula_sum 'C14 H11 N O3'
_chemical_formula_weight 241.24
_chemical_melting_point_gt 496.7
_chemical_melting_point_lt 498.8
_chemical_name_common
;
2-Hydroxy-3-formyl-7-methoxycarbazole
;
_chemical_name_systematic
;
2-Hydroxy-7-methoxy-9<i>H</i>-carbazole-3-carbaldehyde
;
_space_group_IT_number 33
_symmetry_cell_setting orthorhombic
_symmetry_space_group_name_Hall 'P 2c -2n'
_symmetry_space_group_name_H-M 'P n a 21'
_atom_sites_solution_hydrogens geom
_atom_sites_solution_primary direct
_atom_sites_solution_secondary difmap
_audit_creation_method SHELXL-97
_cell_angle_alpha 90.00
_cell_angle_beta 90.00
_cell_angle_gamma 90.00
_cell_formula_units_Z 4
_cell_length_a 12.4352(4)
_cell_length_b 17.6564(5)
_cell_length_c 5.08390(10)
_cell_measurement_reflns_used 2026
_cell_measurement_temperature 100
_cell_measurement_theta_max 69.94
_cell_measurement_theta_min 4.35
_cell_volume 1116.23(5)
_computing_cell_refinement 'SAINT (Bruker, 2009)'
_computing_data_collection 'APEX2 (Bruker, 2009)'
_computing_data_reduction 'SAINT (Bruker, 2009)'
_computing_molecular_graphics 'SHELXTL (Sheldrick, 2008)'
_computing_publication_material
;
SHELXTL (Sheldrick, 2008) and PLATON (Spek, 2009)
;
_computing_structure_refinement 'SHELXTL (Sheldrick, 2008)'
_computing_structure_solution 'SHELXTL (Sheldrick, 2008)'
_diffrn_ambient_temperature 100
_diffrn_measured_fraction_theta_full 0.991
_diffrn_measured_fraction_theta_max 0.991
_diffrn_measurement_device_type 'Bruker APEXII DUO CCD area-detector'
_diffrn_measurement_method '\f and \w scans'
_diffrn_radiation_monochromator graphite
_diffrn_radiation_source 'sealed tube'
_diffrn_radiation_type CuK\a
_diffrn_radiation_wavelength 1.54178
_diffrn_reflns_av_R_equivalents 0.0272
_diffrn_reflns_av_sigmaI/netI 0.0130
_diffrn_reflns_limit_h_max 14
_diffrn_reflns_limit_h_min -14
_diffrn_reflns_limit_k_max 21
_diffrn_reflns_limit_k_min -21
_diffrn_reflns_limit_l_max 6
_diffrn_reflns_limit_l_min -5
_diffrn_reflns_number 25207
_diffrn_reflns_theta_full 69.94
_diffrn_reflns_theta_max 69.94
_diffrn_reflns_theta_min 4.35
_diffrn_standards_number 0
_exptl_absorpt_coefficient_mu 0.842
_exptl_absorpt_correction_T_max 0.9182
_exptl_absorpt_correction_T_min 0.8305
_exptl_absorpt_correction_type multi-scan
_exptl_absorpt_process_details '(SADABS; Bruker, 2009)'
_exptl_crystal_colour Yellow
_exptl_crystal_density_diffrn 1.435
_exptl_crystal_density_method 'not measured'
_exptl_crystal_description Plate
_exptl_crystal_F_000 504
_exptl_crystal_size_max 0.23
_exptl_crystal_size_mid 0.19
_exptl_crystal_size_min 0.10
_refine_diff_density_max 0.643
_refine_diff_density_min -0.630
_refine_ls_abs_structure_details 'Flack (1983), 851 Friedel pairs'
_refine_ls_abs_structure_Flack 0.17(19)
_refine_ls_extinction_coef 0.053(3)
_refine_ls_extinction_expression Fc^*^=kFc[1+0.001xFc^2^\l^3^/sin(2\q)]^-1/4^
_refine_ls_extinction_method 'SHELXTL (Sheldrick, 2008)'
_refine_ls_goodness_of_fit_ref 1.308
_refine_ls_hydrogen_treatment mixed
_refine_ls_matrix_type full
_refine_ls_number_parameters 170
_refine_ls_number_reflns 2026
_refine_ls_number_restraints 1
_refine_ls_restrained_S_all 1.308
_refine_ls_R_factor_all 0.0368
_refine_ls_R_factor_gt 0.0304
_refine_ls_shift/su_max 0.001
_refine_ls_shift/su_mean 0.001
_refine_ls_structure_factor_coef Fsqd
_refine_ls_weighting_details 'calc w=1/[\s^2^(Fo^2^)+(0.0656P)^2^+0.0540P] where P=(Fo^2^+2Fc^2^)/3'
_refine_ls_weighting_scheme calc
_refine_ls_wR_factor_gt 0.0791
_refine_ls_wR_factor_ref 0.0966
_reflns_number_gt 2018
_reflns_number_total 2026
_reflns_threshold_expression I>2\s(I)
_cod_data_source_file ci5167.cif
_cod_data_source_block I
_cod_database_code 2227329
_cod_database_fobs_code 2227329

loop_
_symmetry_equiv_pos_as_xyz
'x, y, z'
'-x, -y, z+1/2'
'x+1/2, -y+1/2, z'
'-x+1/2, y+1/2, z+1/2'

loop_
_atom_site_type_symbol
_atom_site_label
_atom_site_fract_x
_atom_site_fract_y
_atom_site_fract_z
_atom_site_U_iso_or_equiv
_atom_site_adp_type
_atom_site_calc_flag
_atom_site_refinement_flags
_atom_site_occupancy
_atom_site_disorder_assembly
_atom_site_disorder_group
O O1 0.59667(8) 0.17861(6) 0.4400(2) 0.0264(3) Uani d . 1 . .
H H1O1 0.6537 0.1796 0.5149 0.056(7) Uiso d R 1 . .
O O2 0.72058(8) 0.20104(6) 0.8557(3) 0.0294(3) Uani d . 1 . .
O O3 0.12071(9) 0.59553(6) 0.5822(3) 0.0325(3) Uani d . 1 . .
N N1 0.32559(9) 0.37021(7) 0.3111(3) 0.0203(3) Uani d . 1 . .
H H1N1 0.2898(14) 0.3514(10) 0.185(5) 0.029(5) Uiso d . 1 . .
C C1 0.46098(10) 0.26763(8) 0.3568(3) 0.0213(3) Uani d . 1 . .
H H1A 0.4366 0.2391 0.2150 0.026 Uiso calc R 1 . .
C C2 0.54764(10) 0.24453(8) 0.5070(3) 0.0212(3) Uani d . 1 . .
C C3 0.58509(11) 0.28796(8) 0.7249(3) 0.0220(3) Uani d . 1 . .
C C4 0.53291(10) 0.35607(8) 0.7921(3) 0.0208(3) Uani d . 1 . .
H H4A 0.5569 0.3847 0.9339 0.025 Uiso calc R 1 . .
C C5 0.36091(11) 0.50464(7) 0.8333(3) 0.0226(3) Uani d . 1 . .
H H5A 0.4092 0.5117 0.9708 0.027 Uiso calc R 1 . .
C C6 0.27613(11) 0.55440(8) 0.7967(3) 0.0241(3) Uani d . 1 . .
H H6A 0.2680 0.5955 0.9094 0.029 Uiso calc R 1 . .
C C7 0.20217(11) 0.54348(8) 0.5906(3) 0.0238(3) Uani d . 1 . .
C C8 0.21259(10) 0.48413(7) 0.4134(3) 0.0222(4) Uani d . 1 . .
H H8A 0.1644 0.4774 0.2756 0.027 Uiso calc R 1 . .
C C9 0.29943(10) 0.43496(7) 0.4528(3) 0.0195(3) Uani d . 1 . .
C C10 0.41167(10) 0.33567(7) 0.4277(3) 0.0196(3) Uani d . 1 . .
C C11 0.44591(10) 0.37986(8) 0.6456(3) 0.0194(3) Uani d . 1 . .
C C12 0.37263(11) 0.44372(8) 0.6603(3) 0.0203(3) Uani d . 1 . .
C C13 0.67188(10) 0.26163(8) 0.8877(3) 0.0244(3) Uani d . 1 . .
H H13A 0.6930 0.2923 1.0273 0.029 Uiso calc R 1 . .
C C14 0.03861(12) 0.58496(9) 0.3899(4) 0.0354(4) Uani d . 1 . .
H H14A -0.0179 0.6211 0.4184 0.053 Uiso calc R 1 . .
H H14B 0.0101 0.5346 0.4043 0.053 Uiso calc R 1 . .
H H14C 0.0684 0.5921 0.2174 0.053 Uiso calc R 1 . .

loop_
_atom_site_aniso_label
_atom_site_aniso_U_11
_atom_site_aniso_U_22
_atom_site_aniso_U_33
_atom_site_aniso_U_12
_atom_site_aniso_U_13
_atom_site_aniso_U_23
O1 0.0261(5) 0.0281(5) 0.0251(6) 0.0080(4) -0.0009(4) -0.0024(5)
O2 0.0282(5) 0.0358(6) 0.0241(7) 0.0098(4) -0.0016(4) 0.0011(5)
O3 0.0345(6) 0.0291(6) 0.0340(7) 0.0104(4) -0.0052(5) -0.0053(5)
N1 0.0207(6) 0.0215(6) 0.0187(6) 0.0000(4) -0.0025(5) -0.0007(5)
C1 0.0224(6) 0.0225(7) 0.0188(8) -0.0013(5) 0.0010(6) -0.0003(5)
C2 0.0202(6) 0.0226(6) 0.0209(8) 0.0007(5) 0.0047(5) 0.0017(6)
C3 0.0206(7) 0.0242(7) 0.0212(8) -0.0011(5) 0.0019(6) 0.0032(6)
C4 0.0207(6) 0.0234(7) 0.0183(8) -0.0035(5) 0.0000(5) 0.0005(6)
C5 0.0257(7) 0.0221(7) 0.0199(7) -0.0044(5) -0.0007(6) 0.0000(6)
C6 0.0303(7) 0.0204(6) 0.0217(8) -0.0017(5) 0.0022(6) -0.0028(6)
C7 0.0258(7) 0.0210(7) 0.0246(8) 0.0016(5) 0.0025(6) 0.0029(6)
C8 0.0226(7) 0.0224(7) 0.0216(9) -0.0004(5) -0.0014(5) 0.0023(6)
C9 0.0201(6) 0.0195(6) 0.0191(8) -0.0028(5) 0.0020(5) 0.0005(6)
C10 0.0179(6) 0.0217(7) 0.0193(8) -0.0026(4) 0.0014(5) 0.0020(6)
C11 0.0211(6) 0.0191(6) 0.0180(8) -0.0036(5) 0.0023(5) 0.0016(5)
C12 0.0214(7) 0.0188(6) 0.0206(8) -0.0030(5) 0.0015(5) 0.0031(6)
C13 0.0238(6) 0.0297(7) 0.0198(9) -0.0003(5) -0.0001(6) 0.0025(6)
C14 0.0353(8) 0.0360(9) 0.0348(11) 0.0131(6) -0.0077(7) -0.0022(8)

loop_
_atom_type_symbol
_atom_type_description
_atom_type_scat_dispersion_real
_atom_type_scat_dispersion_imag
_atom_type_scat_source
C C 0.0181 0.0091 'International Tables Vol C Tables 4.2.6.8 and 6.1.1.4'
H H 0.0000 0.0000 'International Tables Vol C Tables 4.2.6.8 and 6.1.1.4'
N N 0.0311 0.0180 'International Tables Vol C Tables 4.2.6.8 and 6.1.1.4'
O O 0.0492 0.0322 'International Tables Vol C Tables 4.2.6.8 and 6.1.1.4'

loop_
_geom_angle_atom_site_label_1
_geom_angle_atom_site_label_2
_geom_angle_atom_site_label_3
_geom_angle_site_symmetry_1
_geom_angle_site_symmetry_3
_geom_angle
_geom_angle_publ_flag
C2 O1 H1O1 . . 104.9 ?
C7 O3 C14 . . 117.62(13) ?
C10 N1 C9 . . 109.00(13) ?
C10 N1 H1N1 . . 124.3(12) ?
C9 N1 H1N1 . . 126.2(12) ?
C2 C1 C10 . . 116.99(14) ?
C2 C1 H1A . . 121.5 ?
C10 C1 H1A . . 121.5 ?
O1 C2 C1 . . 117.68(14) ?
O1 C2 C3 . . 120.64(13) ?
C1 C2 C3 . . 121.67(13) ?
C4 C3 C2 . . 119.83(13) ?
C4 C3 C13 . . 118.83(14) ?
C2 C3 C13 . . 121.25(13) ?
C11 C4 C3 . . 119.36(14) ?
C11 C4 H4A . . 120.3 ?
C3 C4 H4A . . 120.3 ?
C6 C5 C12 . . 118.88(14) ?
C6 C5 H5A . . 120.6 ?
C12 C5 H5A . . 120.6 ?
C5 C6 C7 . . 120.71(14) ?
C5 C6 H6A . . 119.6 ?
C7 C6 H6A . . 119.6 ?
O3 C7 C8 . . 123.77(14) ?
O3 C7 C6 . . 114.52(14) ?
C8 C7 C6 . . 121.71(13) ?
C7 C8 C9 . . 116.58(13) ?
C7 C8 H8A . . 121.7 ?
C9 C8 H8A . . 121.7 ?
N1 C9 C8 . . 128.06(14) ?
N1 C9 C12 . . 109.20(12) ?
C8 C9 C12 . . 122.69(13) ?
N1 C10 C1 . . 128.02(14) ?
N1 C10 C11 . . 109.13(12) ?
C1 C10 C11 . . 122.84(13) ?
C4 C11 C10 . . 119.28(13) ?
C4 C11 C12 . . 134.53(14) ?
C10 C11 C12 . . 106.18(12) ?
C5 C12 C9 . . 119.41(12) ?
C5 C12 C11 . . 134.10(14) ?
C9 C12 C11 . . 106.45(12) ?
O2 C13 C3 . . 124.75(14) ?
O2 C13 H13A . . 117.6 ?
C3 C13 H13A . . 117.6 ?
O3 C14 H14A . . 109.5 ?
O3 C14 H14B . . 109.5 ?
H14A C14 H14B . . 109.5 ?
O3 C14 H14C . . 109.5 ?
H14A C14 H14C . . 109.5 ?
H14B C14 H14C . . 109.5 ?

loop_
_geom_bond_atom_site_label_1
_geom_bond_atom_site_label_2
_geom_bond_site_symmetry_2
_geom_bond_distance
_geom_bond_publ_flag
O1 C2 . 1.3574(17) ?
O1 H1O1 . 0.81 ?
O2 C13 . 1.2401(17) ?
O3 C7 . 1.3685(16) ?
O3 C14 . 1.426(2) ?
N1 C10 . 1.3671(18) ?
N1 C9 . 1.3899(18) ?
N1 H1N1 . 0.85(2) ?
C1 C2 . 1.382(2) ?
C1 C10 . 1.3960(18) ?
C1 H1A . 0.93 ?
C2 C3 . 1.425(2) ?
C3 C4 . 1.4086(19) ?
C3 C13 . 1.438(2) ?
C4 C11 . 1.379(2) ?
C4 H4A . 0.93 ?
C5 C6 . 1.3850(19) ?
C5 C12 . 1.397(2) ?
C5 H5A . 0.93 ?
C6 C7 . 1.407(2) ?
C6 H6A . 0.93 ?
C7 C8 . 1.388(2) ?
C8 C9 . 1.4000(17) ?
C8 H8A . 0.93 ?
C9 C12 . 1.402(2) ?
C10 C11 . 1.420(2) ?
C11 C12 . 1.4517(18) ?
C13 H13A . 0.93 ?
C14 H14A . 0.96 ?
C14 H14B . 0.96 ?
C14 H14C . 0.96 ?

loop_
_geom_hbond_atom_site_label_D
_geom_hbond_atom_site_label_H
_geom_hbond_atom_site_label_A
_geom_hbond_site_symmetry_A
_geom_hbond_distance_DH
_geom_hbond_distance_HA
_geom_hbond_distance_DA
_geom_hbond_angle_DHA
_geom_hbond_publ_flag
O1 H1O1 O2 1_555 0.81 1.96 2.6453(17) 143 y
O1 H1O1 N1 3_555 0.81 2.53 3.0457(15) 123 y
N1 H1N1 O2 3_454 0.85(2) 2.10(2) 2.941(2) 172(2) y

loop_
_geom_torsion_atom_site_label_1
_geom_torsion_atom_site_label_2
_geom_torsion_atom_site_label_3
_geom_torsion_atom_site_label_4
_geom_torsion_site_symmetry_1
_geom_torsion_site_symmetry_2
_geom_torsion_site_symmetry_3
_geom_torsion_site_symmetry_4
_geom_torsion
_geom_torsion_publ_flag
C10 C1 C2 O1 . . . . -179.79(13) ?
C10 C1 C2 C3 . . . . 0.13(19) ?
O1 C2 C3 C4 . . . . -179.74(12) ?
C1 C2 C3 C4 . . . . 0.3(2) ?
O1 C2 C3 C13 . . . . -3.2(2) ?
C1 C2 C3 C13 . . . . 176.88(12) ?
C2 C3 C4 C11 . . . . 0.0(2) ?
C13 C3 C4 C11 . . . . -176.59(13) ?
C12 C5 C6 C7 . . . . 0.7(2) ?
C14 O3 C7 C8 . . . . 4.0(2) ?
C14 O3 C7 C6 . . . . -175.73(14) ?
C5 C6 C7 O3 . . . . 178.13(13) ?
C5 C6 C7 C8 . . . . -1.7(2) ?
O3 C7 C8 C9 . . . . -178.74(13) ?
C6 C7 C8 C9 . . . . 1.0(2) ?
C10 N1 C9 C8 . . . . -175.26(13) ?
C10 N1 C9 C12 . . . . 2.04(15) ?
C7 C8 C9 N1 . . . . 177.45(14) ?
C7 C8 C9 C12 . . . . 0.49(19) ?
C9 N1 C10 C1 . . . . 176.99(13) ?
C9 N1 C10 C11 . . . . -2.19(15) ?
C2 C1 C10 N1 . . . . 179.92(13) ?
C2 C1 C10 C11 . . . . -1.0(2) ?
C3 C4 C11 C10 . . . . -0.9(2) ?
C3 C4 C11 C12 . . . . 177.97(14) ?
N1 C10 C11 C4 . . . . -179.38(12) ?
C1 C10 C11 C4 . . . . 1.4(2) ?
N1 C10 C11 C12 . . . . 1.49(15) ?
C1 C10 C11 C12 . . . . -177.74(12) ?
C6 C5 C12 C9 . . . . 0.8(2) ?
C6 C5 C12 C11 . . . . -176.30(14) ?
N1 C9 C12 C5 . . . . -178.86(12) ?
C8 C9 C12 C5 . . . . -1.4(2) ?
N1 C9 C12 C11 . . . . -1.06(15) ?
C8 C9 C12 C11 . . . . 176.40(12) ?
C4 C11 C12 C5 . . . . -1.9(3) ?
C10 C11 C12 C5 . . . . 177.08(15) ?
C4 C11 C12 C9 . . . . -179.18(15) ?
C10 C11 C12 C9 . . . . -0.25(15) ?
C4 C3 C13 O2 . . . . 176.58(13) ?
C2 C3 C13 O2 . . . . 0.0(2) ?

loop_
_cod_related_entry_id
_cod_related_entry_database
_cod_related_entry_code
1 ChemSpider 164752
